data_2215890
loop_
_publ_author_name
'Li, Yong'

_publ_section_title
Bis[<i>N</i>^3^-(2-hydroxybenzoyl)pyridine-2-carboxamidrazonato-\k^3^<i>N</i>^1^,<i>N</i>^2^,<i>O</i>]zinc(II)
_journal_coeditor_code DN2252
_journal_issue 11
_journal_name_full 'Acta Crystallographica Section E'
_journal_page_first m2837
_journal_page_last m2837
_journal_paper_doi 10.1107/S1600536807052750
_journal_volume 63
_journal_year 2007
_chemical_formula_iupac '[Zn (C13 H11 N4 O2)2]'
_chemical_formula_moiety 'C26 H22 N8 O4 Zn'
_chemical_formula_sum 'C26 H22 N8 O4 Zn'
_chemical_formula_weight 575.89
_chemical_name_systematic
;
Bis[<i>N</i>^3^-(2-hydroxybenzoyl)pyridine-2-carboxamidrazonato-
\k^3^N^1^,N^2^,O]zinc(II)
;
_space_group_IT_number 13
_symmetry_cell_setting monoclinic
_symmetry_space_group_name_Hall '-P 2yc'
_symmetry_space_group_name_H-M 'P 1 2/c 1'
_atom_sites_solution_hydrogens geom
_atom_sites_solution_primary direct
_atom_sites_solution_secondary difmap
_audit_creation_method SHELXL-97
_cell_angle_alpha 90.00
_cell_angle_beta 115.630(4)
_cell_angle_gamma 90.00
_cell_formula_units_Z 4
_cell_length_a 10.7704(9)
_cell_length_b 13.1196(11)
_cell_length_c 19.6427(14)
_cell_measurement_reflns_used 10850
_cell_measurement_temperature 173(2)
_cell_measurement_theta_max 28.23
_cell_measurement_theta_min 2.35
_cell_volume 2502.5(4)
_computing_cell_refinement 'SAINT-Plus (Bruker, 2003)'
_computing_data_collection 'SMART (Bruker, 2002)'
_computing_data_reduction 'SAINT-Plus (Bruker, 2003)'
_computing_molecular_graphics 'SHELXTL (Bruker, 2000)'
_computing_publication_material 'SHELXTL (Bruker, 2000)'
_computing_structure_refinement 'SHELXTL (Bruker, 2000)'
_computing_structure_solution 'SHELXTL (Bruker, 2000)'
_diffrn_ambient_temperature 173(2)
_diffrn_measured_fraction_theta_full 1.000
_diffrn_measured_fraction_theta_max 1.000
_diffrn_measurement_device_type 'Bruker APEX CCD'
_diffrn_measurement_method '\f and \w'
_diffrn_radiation_monochromator graphite
_diffrn_radiation_type MoK\a
_diffrn_radiation_wavelength 0.71073
_diffrn_reflns_av_R_equivalents 0.0229
_diffrn_reflns_av_sigmaI/netI 0.0237
_diffrn_reflns_limit_h_max 11
_diffrn_reflns_limit_h_min -13
_diffrn_reflns_limit_k_max 15
_diffrn_reflns_limit_k_min -13
_diffrn_reflns_limit_l_max 23
_diffrn_reflns_limit_l_min -23
_diffrn_reflns_number 13224
_diffrn_reflns_theta_full 25.50
_diffrn_reflns_theta_max 25.50
_diffrn_reflns_theta_min 1.55
_exptl_absorpt_coefficient_mu 1.033
_exptl_absorpt_correction_T_max 0.700
_exptl_absorpt_correction_T_min 0.636
_exptl_absorpt_correction_type multi-scan
_exptl_absorpt_process_details '(SADABS; Bruker, 2000)'
_exptl_crystal_colour yellow
_exptl_crystal_density_diffrn 1.529
_exptl_crystal_density_method 'not measured'
_exptl_crystal_description block
_exptl_crystal_F_000 1184
_exptl_crystal_size_max 0.45
_exptl_crystal_size_mid 0.42
_exptl_crystal_size_min 0.35
_refine_diff_density_max 0.853
_refine_diff_density_min -0.474
_refine_ls_extinction_method none
_refine_ls_goodness_of_fit_ref 1.058
_refine_ls_hydrogen_treatment constr
_refine_ls_matrix_type full
_refine_ls_number_parameters 354
_refine_ls_number_reflns 4662
_refine_ls_number_restraints 0
_refine_ls_restrained_S_all 1.058
_refine_ls_R_factor_all 0.0376
_refine_ls_R_factor_gt 0.0347
_refine_ls_shift/su_max 0.002
_refine_ls_shift/su_mean 0.000
_refine_ls_structure_factor_coef Fsqd
_refine_ls_weighting_details 'calc w=1/[\s^2^(Fo^2^)+(0.0553P)^2^+1.8417P] where P=(Fo^2^+2Fc^2^)/3'
_refine_ls_weighting_scheme calc
_refine_ls_wR_factor_gt 0.0958
_refine_ls_wR_factor_ref 0.0978
_reflns_number_gt 4269
_reflns_number_total 4662
_reflns_threshold_expression I>2\s(I)
_cod_data_source_file dn2252.cif
_cod_data_source_block I
_cod_original_sg_symbol_H-M 'P 2/c'
_cod_database_code 2215890
_cod_database_fobs_code 2215890

loop_
_symmetry_equiv_pos_as_xyz
'x, y, z'
'-x, y, -z+1/2'
'-x, -y, -z'
'x, -y, z-1/2'

loop_
_atom_site_type_symbol
_atom_site_label
_atom_site_fract_x
_atom_site_fract_y
_atom_site_fract_z
_atom_site_U_iso_or_equiv
_atom_site_adp_type
_atom_site_calc_flag
_atom_site_refinement_flags
_atom_site_occupancy
Zn Zn1 0.50740(2) 0.755008(16) 0.997968(12) 0.02136(10) Uani d . 1
O O1 0.65569(16) 0.92559(12) 1.27605(8) 0.0318(3) Uani d . 1
H H1 0.5991 0.9209 1.2304 0.048 Uiso calc R 1
O O2 0.65510(14) 0.71793(11) 1.11148(8) 0.0233(3) Uani d . 1
O O3 0.66246(17) 0.57460(12) 0.79709(9) 0.0361(4) Uani d . 1
H H3C 0.6069 0.5801 0.8165 0.054 Uiso calc R 1
O O4 0.66491(14) 0.78488(10) 0.96013(8) 0.0234(3) Uani d . 1
N N1 0.55574(16) 0.85711(12) 1.14099(9) 0.0225(3) Uani d . 1
N N2 0.47785(16) 0.86238(12) 1.06345(9) 0.0214(3) Uani d . 1
N N3 0.36365(19) 1.00564(12) 1.07950(10) 0.0261(4) Uani d . 1
H H3A 0.4037 1.0007 1.1291 0.031 Uiso calc R 1
H H3B 0.3045 1.0551 1.0576 0.031 Uiso calc R 1
N N4 0.34997(16) 0.86802(13) 0.91667(9) 0.0238(4) Uani d . 1
N N5 0.56026(17) 0.64891(13) 0.88078(9) 0.0243(4) Uani d . 1
N N6 0.47942(16) 0.64650(13) 0.91961(9) 0.0225(3) Uani d . 1
N N7 0.3818(2) 0.49273(13) 0.85983(11) 0.0301(4) Uani d . 1
H H7A 0.4241 0.4949 0.8303 0.036 Uiso calc R 1
H H7B 0.3268 0.4414 0.8565 0.036 Uiso calc R 1
N N8 0.35017(17) 0.64502(13) 1.00461(9) 0.0251(4) Uani d . 1
C C1 0.7504(2) 0.85039(16) 1.29318(11) 0.0268(4) Uani d . 1
C C2 0.7468(2) 0.77696(16) 1.23975(11) 0.0248(4) Uani d . 1
C C3 0.8479(2) 0.70121(19) 1.26353(13) 0.0337(5) Uani d . 1
H H3 0.8458 0.6502 1.2287 0.040 Uiso calc R 1
C C4 0.9503(2) 0.6987(2) 1.33609(14) 0.0416(6) Uani d . 1
H H4 1.0176 0.6461 1.3509 0.050 Uiso calc R 1
C C5 0.9556(2) 0.7724(2) 1.38756(13) 0.0384(6) Uani d . 1
H H5 1.0278 0.7715 1.4373 0.046 Uiso calc R 1
C C6 0.8557(2) 0.84767(19) 1.36664(12) 0.0342(5) Uani d . 1
H H6 0.8588 0.8976 1.4023 0.041 Uiso calc R 1
C C7 0.64676(19) 0.78135(15) 1.15900(11) 0.0207(4) Uani d . 1
C C8 0.39280(19) 0.93784(14) 1.03738(11) 0.0205(4) Uani d . 1
C C9 0.31880(18) 0.94341(14) 0.95347(11) 0.0202(4) Uani d . 1
C C10 0.2237(2) 1.01911(16) 0.91557(12) 0.0253(4) Uani d . 1
H H10 0.2038 1.0718 0.9426 0.030 Uiso calc R 1
C C11 0.1584(2) 1.01588(17) 0.83733(12) 0.0297(5) Uani d . 1
H H11 0.0932 1.0668 0.8099 0.036 Uiso calc R 1
C C12 0.1884(2) 0.93879(17) 0.79973(12) 0.0314(5) Uani d . 1
H H12 0.1438 0.9350 0.7462 0.038 Uiso calc R 1
C C13 0.2853(2) 0.86639(17) 0.84151(11) 0.0287(5) Uani d . 1
H H13 0.3065 0.8133 0.8154 0.034 Uiso calc R 1
C C14 0.7624(2) 0.64543(17) 0.82713(12) 0.0298(5) Uani d . 1
C C15 0.7599(2) 0.72169(16) 0.87768(11) 0.0248(4) Uani d . 1
C C16 0.8671(2) 0.79311(17) 0.90454(12) 0.0299(5) Uani d . 1
H H16 0.8650 0.8461 0.9370 0.036 Uiso calc R 1
C C17 0.9754(2) 0.7883(2) 0.88506(14) 0.0372(5) Uani d . 1
H H17 1.0474 0.8372 0.9042 0.045 Uiso calc R 1
C C18 0.9785(3) 0.7114(2) 0.83724(14) 0.0414(6) Uani d . 1
H H18 1.0543 0.7068 0.8248 0.050 Uiso calc R 1
C C19 0.8724(3) 0.6415(2) 0.80769(13) 0.0382(5) Uani d . 1
H H19 0.8745 0.5904 0.7739 0.046 Uiso calc R 1
C C20 0.6551(2) 0.72165(15) 0.90799(11) 0.0214(4) Uani d . 1
C C21 0.4011(2) 0.56730(15) 0.90969(10) 0.0222(4) Uani d . 1
C C22 0.32611(19) 0.56442(15) 0.95812(10) 0.0207(4) Uani d . 1
C C23 0.2401(2) 0.48520(16) 0.95648(12) 0.0263(4) Uani d . 1
H H23 0.2257 0.4289 0.9235 0.032 Uiso calc R 1
C C24 0.1753(2) 0.48959(17) 1.00393(13) 0.0309(5) Uani d . 1
H H24 0.1152 0.4365 1.0037 0.037 Uiso calc R 1
C C25 0.1992(2) 0.57185(19) 1.05130(13) 0.0358(5) Uani d . 1
H H25 0.1563 0.5763 1.0845 0.043 Uiso calc R 1
C C26 0.2868(2) 0.64814(18) 1.04985(13) 0.0323(5) Uani d . 1
H H26 0.3025 0.7051 1.0824 0.039 Uiso calc R 1

loop_
_atom_site_aniso_label
_atom_site_aniso_U_11
_atom_site_aniso_U_22
_atom_site_aniso_U_33
_atom_site_aniso_U_12
_atom_site_aniso_U_13
_atom_site_aniso_U_23
Zn1 0.02212(15) 0.02048(16) 0.02072(15) -0.00079(8) 0.00856(11) -0.00534(8)
O1 0.0361(8) 0.0338(8) 0.0204(7) 0.0050(7) 0.0075(6) -0.0043(6)
O2 0.0244(7) 0.0239(7) 0.0199(7) 0.0020(6) 0.0079(6) -0.0023(5)
O3 0.0447(9) 0.0381(9) 0.0352(9) -0.0083(7) 0.0263(8) -0.0123(7)
O4 0.0261(7) 0.0216(7) 0.0233(7) -0.0018(6) 0.0115(6) -0.0036(6)
N1 0.0232(8) 0.0240(8) 0.0166(8) 0.0011(7) 0.0051(7) -0.0021(6)
N2 0.0208(8) 0.0232(8) 0.0168(8) 0.0000(6) 0.0050(6) -0.0033(6)
N3 0.0323(9) 0.0242(9) 0.0196(8) 0.0074(7) 0.0092(7) 0.0009(6)
N4 0.0220(8) 0.0261(9) 0.0214(8) -0.0021(7) 0.0077(7) -0.0036(7)
N5 0.0280(9) 0.0251(9) 0.0230(8) -0.0030(7) 0.0140(7) -0.0039(7)
N6 0.0231(8) 0.0245(9) 0.0209(8) -0.0023(7) 0.0105(7) -0.0047(7)
N7 0.0438(11) 0.0241(10) 0.0300(10) -0.0115(7) 0.0231(9) -0.0086(7)
N8 0.0235(8) 0.0266(9) 0.0250(8) -0.0014(7) 0.0101(7) -0.0049(7)
C1 0.0278(10) 0.0298(11) 0.0224(10) -0.0026(8) 0.0106(8) 0.0018(8)
C2 0.0229(10) 0.0291(10) 0.0216(10) -0.0018(8) 0.0090(8) 0.0012(8)
C3 0.0299(11) 0.0402(13) 0.0282(11) 0.0074(10) 0.0099(9) 0.0019(10)
C4 0.0309(12) 0.0556(16) 0.0317(12) 0.0145(11) 0.0072(10) 0.0094(11)
C5 0.0278(12) 0.0568(15) 0.0207(11) -0.0018(11) 0.0013(9) 0.0074(10)
C6 0.0346(11) 0.0424(13) 0.0216(10) -0.0064(10) 0.0086(9) -0.0012(9)
C7 0.0213(9) 0.0211(9) 0.0200(9) -0.0016(7) 0.0091(8) -0.0003(7)
C8 0.0196(9) 0.0195(9) 0.0222(9) -0.0040(7) 0.0089(8) -0.0019(7)
C9 0.0165(8) 0.0211(10) 0.0215(9) -0.0039(7) 0.0068(7) -0.0009(7)
C10 0.0225(10) 0.0240(10) 0.0260(10) -0.0011(8) 0.0072(8) -0.0013(8)
C11 0.0235(10) 0.0317(11) 0.0262(11) -0.0009(8) 0.0034(8) 0.0053(9)
C12 0.0281(10) 0.0404(13) 0.0195(10) -0.0055(9) 0.0043(8) -0.0001(9)
C13 0.0281(10) 0.0338(12) 0.0227(10) -0.0035(9) 0.0096(8) -0.0064(8)
C14 0.0362(11) 0.0315(11) 0.0258(10) 0.0013(9) 0.0172(9) 0.0022(9)
C15 0.0289(10) 0.0258(10) 0.0219(10) 0.0018(8) 0.0131(9) 0.0043(8)
C16 0.0322(11) 0.0308(12) 0.0278(11) -0.0001(9) 0.0139(9) 0.0043(9)
C17 0.0307(12) 0.0452(14) 0.0377(13) -0.0061(10) 0.0165(10) 0.0057(11)
C18 0.0376(13) 0.0578(16) 0.0398(13) 0.0034(12) 0.0270(11) 0.0063(12)
C19 0.0443(13) 0.0442(14) 0.0353(12) 0.0018(11) 0.0259(11) -0.0013(10)
C20 0.0253(10) 0.0194(9) 0.0191(9) 0.0023(8) 0.0093(8) 0.0018(7)
C21 0.0229(9) 0.0224(10) 0.0184(9) 0.0014(7) 0.0063(8) 0.0003(7)
C22 0.0166(8) 0.0234(10) 0.0179(9) 0.0020(7) 0.0036(7) 0.0008(7)
C23 0.0206(10) 0.0264(10) 0.0279(11) -0.0020(8) 0.0067(8) -0.0019(8)
C24 0.0229(10) 0.0336(12) 0.0357(12) -0.0032(8) 0.0122(9) 0.0033(9)
C25 0.0319(11) 0.0438(14) 0.0388(12) 0.0000(10) 0.0220(10) -0.0005(10)
C26 0.0307(11) 0.0377(12) 0.0322(11) -0.0018(9) 0.0170(9) -0.0085(9)

loop_
_atom_type_symbol
_atom_type_description
_atom_type_scat_dispersion_real
_atom_type_scat_dispersion_imag
_atom_type_scat_source
C C 0.0033 0.0016 'International Tables Vol C Tables 4.2.6.8 and 6.1.1.4'
H H 0.0000 0.0000 'International Tables Vol C Tables 4.2.6.8 and 6.1.1.4'
N N 0.0061 0.0033 'International Tables Vol C Tables 4.2.6.8 and 6.1.1.4'
O O 0.0106 0.0060 'International Tables Vol C Tables 4.2.6.8 and 6.1.1.4'
Zn Zn 0.2839 1.4301 'International Tables Vol C Tables 4.2.6.8 and 6.1.1.4'

loop_
_geom_angle_atom_site_label_1
_geom_angle_atom_site_label_2
_geom_angle_atom_site_label_3
_geom_angle
_geom_angle_publ_flag
N6 Zn1 N2 164.11(7) ?
N6 Zn1 O2 115.33(6) ?
N2 Zn1 O2 75.46(6) y
N6 Zn1 O4 75.32(6) ?
N2 Zn1 O4 117.06(6) ?
O2 Zn1 O4 93.36(5) ?
N6 Zn1 N8 74.16(6) ?
N2 Zn1 N8 94.57(6) ?
O2 Zn1 N8 91.84(6) ?
O4 Zn1 N8 148.25(6) ?
N6 Zn1 N4 95.92(6) ?
N2 Zn1 N4 73.79(6) y
O2 Zn1 N4 148.73(6) ?
O4 Zn1 N4 95.56(6) ?
N8 Zn1 N4 96.06(6) ?
C1 O1 H1 109.5 ?
C7 O2 Zn1 110.66(12) ?
C14 O3 H3C 109.5 ?
C20 O4 Zn1 110.50(12) ?
C7 N1 N2 110.80(15) ?
C8 N2 N1 117.46(16) ?
C8 N2 Zn1 124.05(13) ?
N1 N2 Zn1 118.47(12) ?
C8 N3 H3A 120.0 ?
C8 N3 H3B 120.0 ?
H3A N3 H3B 120.0 ?
C13 N4 C9 118.23(18) ?
C13 N4 Zn1 129.38(14) ?
C9 N4 Zn1 112.34(12) ?
C20 N5 N6 110.61(16) ?
C21 N6 N5 117.30(16) ?
C21 N6 Zn1 123.41(13) ?
N5 N6 Zn1 118.78(12) ?
C21 N7 H7A 120.0 ?
C21 N7 H7B 120.0 ?
H7A N7 H7B 120.0 ?
C26 N8 C22 118.13(18) ?
C26 N8 Zn1 128.85(14) ?
C22 N8 Zn1 112.92(13) ?
O1 C1 C6 117.60(19) ?
O1 C1 C2 122.49(18) ?
C6 C1 C2 119.9(2) ?
C3 C2 C1 118.02(19) ?
C3 C2 C7 119.05(19) ?
C1 C2 C7 122.79(19) ?
C4 C3 C2 121.6(2) ?
C4 C3 H3 119.2 ?
C2 C3 H3 119.2 ?
C3 C4 C5 120.1(2) ?
C3 C4 H4 119.9 ?
C5 C4 H4 119.9 ?
C4 C5 C6 120.1(2) ?
C4 C5 H5 120.0 ?
C6 C5 H5 120.0 ?
C5 C6 C1 120.3(2) ?
C5 C6 H6 119.9 ?
C1 C6 H6 119.9 ?
O2 C7 N1 124.48(17) ?
O2 C7 C2 120.39(18) ?
N1 C7 C2 115.06(17) ?
N2 C8 N3 125.28(18) ?
N2 C8 C9 115.05(16) ?
N3 C8 C9 119.59(17) ?
N4 C9 C10 122.22(18) ?
N4 C9 C8 114.73(17) ?
C10 C9 C8 123.05(18) ?
C11 C10 C9 118.35(19) ?
C11 C10 H10 120.8 ?
C9 C10 H10 120.8 ?
C12 C11 C10 119.7(2) ?
C12 C11 H11 120.2 ?
C10 C11 H11 120.2 ?
C11 C12 C13 118.61(19) ?
C11 C12 H12 120.7 ?
C13 C12 H12 120.7 ?
N4 C13 C12 122.9(2) ?
N4 C13 H13 118.5 ?
C12 C13 H13 118.5 ?
O3 C14 C19 117.8(2) ?
O3 C14 C15 122.60(19) ?
C19 C14 C15 119.6(2) ?
C16 C15 C14 118.28(19) ?
C16 C15 C20 119.61(19) ?
C14 C15 C20 121.86(19) ?
C17 C16 C15 121.6(2) ?
C17 C16 H16 119.2 ?
C15 C16 H16 119.2 ?
C16 C17 C18 119.5(2) ?
C16 C17 H17 120.3 ?
C18 C17 H17 120.3 ?
C19 C18 C17 120.6(2) ?
C19 C18 H18 119.7 ?
C17 C18 H18 119.7 ?
C18 C19 C14 120.4(2) ?
C18 C19 H19 119.8 ?
C14 C19 H19 119.8 ?
O4 C20 N5 124.56(18) ?
O4 C20 C15 120.22(18) ?
N5 C20 C15 115.08(17) ?
N6 C21 N7 125.48(18) ?
N6 C21 C22 114.88(17) ?
N7 C21 C22 119.63(17) ?
N8 C22 C23 122.43(18) ?
N8 C22 C21 114.46(17) ?
C23 C22 C21 123.10(18) ?
C22 C23 C24 118.7(2) ?
C22 C23 H23 120.7 ?
C24 C23 H23 120.7 ?
C25 C24 C23 119.1(2) ?
C25 C24 H24 120.4 ?
C23 C24 H24 120.4 ?
C24 C25 C26 118.9(2) ?
C24 C25 H25 120.6 ?
C26 C25 H25 120.6 ?
N8 C26 C25 122.7(2) ?
N8 C26 H26 118.6 ?
C25 C26 H26 118.6 ?

loop_
_geom_bond_atom_site_label_1
_geom_bond_atom_site_label_2
_geom_bond_distance
_geom_bond_publ_flag
Zn1 N6 2.0213(16) ?
Zn1 N2 2.0234(16) y
Zn1 O2 2.1611(14) y
Zn1 O4 2.1622(14) ?
Zn1 N8 2.2711(17) ?
Zn1 N4 2.2980(17) y
O1 C1 1.352(3) ?
O1 H1 0.8400 ?
O2 C7 1.282(2) ?
O3 C14 1.350(3) ?
O3 H3C 0.8400 ?
O4 C20 1.286(2) ?
N1 C7 1.332(2) ?
N1 N2 1.387(2) ?
N2 C8 1.294(2) ?
N3 C8 1.341(3) ?
N3 H3A 0.8800 ?
N3 H3B 0.8800 ?
N4 C13 1.333(3) ?
N4 C9 1.350(3) ?
N5 C20 1.329(3) ?
N5 N6 1.384(2) ?
N6 C21 1.299(3) ?
N7 C21 1.336(3) ?
N7 H7A 0.8800 ?
N7 H7B 0.8800 ?
N8 C26 1.335(3) ?
N8 C22 1.347(3) ?
C1 C6 1.398(3) ?
C1 C2 1.413(3) ?
C2 C3 1.397(3) ?
C2 C7 1.484(3) ?
C3 C4 1.374(3) ?
C3 H3 0.9500 ?
C4 C5 1.383(4) ?
C4 H4 0.9500 ?
C5 C6 1.385(3) ?
C5 H5 0.9500 ?
C6 H6 0.9500 ?
C8 C9 1.490(3) ?
C9 C10 1.389(3) ?
C10 C11 1.387(3) ?
C10 H10 0.9500 ?
C11 C12 1.371(3) ?
C11 H11 0.9500 ?
C12 C13 1.387(3) ?
C12 H12 0.9500 ?
C13 H13 0.9500 ?
C14 C19 1.394(3) ?
C14 C15 1.418(3) ?
C15 C16 1.400(3) ?
C15 C20 1.487(3) ?
C16 C17 1.378(3) ?
C16 H16 0.9500 ?
C17 C18 1.389(4) ?
C17 H17 0.9500 ?
C18 C19 1.382(4) ?
C18 H18 0.9500 ?
C19 H19 0.9500 ?
C21 C22 1.491(3) ?
C22 C23 1.383(3) ?
C23 C24 1.386(3) ?
C23 H23 0.9500 ?
C24 C25 1.375(3) ?
C24 H24 0.9500 ?
C25 C26 1.384(3) ?
C25 H25 0.9500 ?
C26 H26 0.9500 ?

loop_
_geom_hbond_atom_site_label_D
_geom_hbond_atom_site_label_H
_geom_hbond_atom_site_label_A
_geom_hbond_site_symmetry_A
_geom_hbond_distance_DH
_geom_hbond_distance_HA
_geom_hbond_distance_DA
_geom_hbond_angle_DHA
N7 H7B O2 3_667 0.88 2.17 2.882(2) 138.0
N7 H7A O3 2_656 0.88 2.49 3.100(2) 126.9
N3 H3B O4 3_677 0.88 2.18 2.837(2) 131.4
N3 H3A O1 2_657 0.88 2.43 3.116(2) 135.5
O3 H3C N5 . 0.84 1.79 2.536(2) 146.5
O1 H1 N1 . 0.84 1.82 2.556(2) 146.1
